data_1529287
loop_
_publ_author_name
'Yamamura, Masaki'
'Hongo, Daigo'
'Nabeshima, Tatsuya'

_publ_section_title
;
 Twofold fused concave hosts containing two phosphorus atoms: modules for
 the sandwich-type encapsulation of fullerenes in variable cavities
;
_journal_issue 11
_journal_name_full 'Chem. Sci.'
_journal_page_first 6373
_journal_paper_doi 10.1039/C5SC02224J
_journal_volume 6
_journal_year 2015
_chemical_formula_sum 'C50 H52 Cl12 O6 P2'
_chemical_formula_weight 1236.26
_chemical_name_systematic
; 
 ? 
;
_space_group_IT_number 14
_symmetry_cell_setting monoclinic
_symmetry_space_group_name_Hall '-P 2ybc'
_symmetry_space_group_name_H-M 'P 1 21/c 1'
_atom_sites_solution_hydrogens geom
_atom_sites_solution_primary direct
_atom_sites_solution_secondary difmap
_audit_creation_method SHELXL-97
_audit_update_record
;
2015-05-18 deposited with the CCDC.
2015-07-24 downloaded from the CCDC.
;
_cell_angle_alpha 90.00
_cell_angle_beta 91.2630(10)
_cell_angle_gamma 90.00
_cell_formula_units_Z 4
_cell_length_a 12.0579(14)
_cell_length_b 17.329(2)
_cell_length_c 27.445(3)
_cell_measurement_reflns_used 8994
_cell_measurement_temperature 120(2)
_cell_measurement_theta_max 27.25
_cell_measurement_theta_min 2.91
_cell_volume 5733.3(11)
_computing_cell_refinement 'Bruker SAINT'
_computing_data_collection 'Bruker APEX2'
_computing_data_reduction 'Bruker SAINT'
_computing_structure_refinement 'SHELXL-97 (Sheldrick, 1997)'
_computing_structure_solution 'SHELXS-97 (Sheldrick, 1990)'
_diffrn_ambient_temperature 120(2)
_diffrn_measured_fraction_theta_full 0.988
_diffrn_measured_fraction_theta_max 0.988
_diffrn_measurement_device_type 'Bruker APEX-II CCD'
_diffrn_measurement_method '\f and \w scans'
_diffrn_radiation_monochromator graphite
_diffrn_radiation_source 'fine-focus sealed tube'
_diffrn_radiation_type MoK\a
_diffrn_radiation_wavelength 0.71073
_diffrn_reflns_av_R_equivalents 0.0228
_diffrn_reflns_av_sigmaI/netI 0.0310
_diffrn_reflns_limit_h_max 14
_diffrn_reflns_limit_h_min -15
_diffrn_reflns_limit_k_max 22
_diffrn_reflns_limit_k_min -21
_diffrn_reflns_limit_l_max 32
_diffrn_reflns_limit_l_min -35
_diffrn_reflns_number 32282
_diffrn_reflns_theta_full 27.59
_diffrn_reflns_theta_max 27.59
_diffrn_reflns_theta_min 2.06
_exptl_absorpt_coefficient_mu 0.681
_exptl_absorpt_correction_T_max 0.9350
_exptl_absorpt_correction_T_min 0.6855
_exptl_absorpt_correction_type empirical
_exptl_crystal_colour colorless
_exptl_crystal_density_diffrn 1.432
_exptl_crystal_density_method 'not measured'
_exptl_crystal_description block
_exptl_crystal_F_000 2536
_exptl_crystal_size_max 0.60
_exptl_crystal_size_mid 0.40
_exptl_crystal_size_min 0.10
_refine_diff_density_max 0.631
_refine_diff_density_min -0.480
_refine_diff_density_rms 0.060
_refine_ls_extinction_method none
_refine_ls_goodness_of_fit_ref 1.057
_refine_ls_hydrogen_treatment mixed
_refine_ls_matrix_type full
_refine_ls_number_parameters 697
_refine_ls_number_reflns 13151
_refine_ls_number_restraints 0
_refine_ls_restrained_S_all 1.057
_refine_ls_R_factor_all 0.0582
_refine_ls_R_factor_gt 0.0421
_refine_ls_shift/su_max 0.005
_refine_ls_shift/su_mean 0.000
_refine_ls_structure_factor_coef Fsqd
_refine_ls_weighting_details 'calc w=1/[\s^2^(Fo^2^)+(0.0474P)^2^+3.8990P] where P=(Fo^2^+2Fc^2^)/3'
_refine_ls_weighting_scheme calc
_refine_ls_wR_factor_gt 0.1021
_refine_ls_wR_factor_ref 0.1097
_reflns_number_gt 10317
_reflns_number_total 13151
_reflns_threshold_expression >2sigma(I)
_cod_data_source_file c5sc02224j2.cif
_cod_data_source_block 166syn_0m
_cod_depositor_comments 'Adding full bibliography for 1529286--1529292.cif.'
_cod_original_cell_volume 5733.4(12)
_cod_original_sg_symbol_H-M P21/c
_cod_database_code 1529287

loop_
_symmetry_equiv_pos_as_xyz
'x, y, z'
'-x, y+1/2, -z+1/2'
'-x, -y, -z'
'x, -y-1/2, z-1/2'

loop_
_atom_site_label
_atom_site_type_symbol
_atom_site_fract_x
_atom_site_fract_y
_atom_site_fract_z
_atom_site_U_iso_or_equiv
_atom_site_adp_type
_atom_site_occupancy
_atom_site_symmetry_multiplicity
_atom_site_calc_flag
_atom_site_refinement_flags
_atom_site_disorder_assembly
_atom_site_disorder_group
P1 P 0.28771(4) 0.29171(3) 0.100024(16) 0.01765(10) Uani 1 1 d . . .
P2 P -0.13058(4) 0.28969(3) -0.042436(17) 0.01900(11) Uani 1 1 d . . .
Cl1 Cl 0.22421(5) 0.14040(4) -0.06026(2) 0.04280(15) Uani 1 1 d . . .
Cl2 Cl 0.44265(6) 0.28314(4) -0.02543(2) 0.04480(16) Uani 1 1 d . . .
Cl3 Cl 0.53865(6) 0.29290(4) -0.12058(2) 0.04042(14) Uani 1 1 d . . .
Cl4 Cl 0.15634(7) 0.27820(4) -0.11301(3) 0.05416(19) Uani 1 1 d . . .
Cl5 Cl 0.53371(6) 0.14705(4) -0.07132(3) 0.05134(18) Uani 1 1 d . . .
Cl6 Cl 0.13392(6) 0.12875(4) -0.15775(2) 0.04603(16) Uani 1 1 d . . .
O1 O -0.23595(11) 0.29931(9) -0.01585(5) 0.0256(3) Uani 1 1 d . . .
O2 O 0.20361(11) 0.42746(8) 0.03472(5) 0.0219(3) Uani 1 1 d . . .
O3 O 0.25086(11) 0.29386(8) 0.15152(5) 0.0239(3) Uani 1 1 d . . .
O4 O 0.17099(11) 0.15125(8) 0.05869(5) 0.0223(3) Uani 1 1 d . . .
O5 O -0.01385(12) 0.15006(8) 0.00276(5) 0.0233(3) Uani 1 1 d . . .
O6 O 0.03148(12) 0.42537(8) -0.02407(5) 0.0253(3) Uani 1 1 d . . .
C21 C 0.36225(15) 0.37547(11) 0.08297(6) 0.0181(4) Uani 1 1 d . . .
C3 C 0.17979(15) 0.29128(11) 0.05485(6) 0.0190(4) Uani 1 1 d . . .
C22 C 0.36283(16) 0.50218(11) 0.04593(7) 0.0226(4) Uani 1 1 d . . .
H1 H 0.3258 0.5415 0.0278 0.027 Uiso 1 1 calc R . .
C15 C -0.06712(16) 0.13806(12) -0.04226(7) 0.0209(4) Uani 1 1 d . . .
C27 C 0.35367(16) 0.20335(11) 0.08440(6) 0.0199(4) Uani 1 1 d . . .
C4 C 0.14792(15) 0.35888(11) 0.03103(7) 0.0197(4) Uani 1 1 d . . .
C5 C 0.03380(16) 0.22041(11) 0.01335(6) 0.0200(4) Uani 1 1 d . . .
C28 C 0.28591(16) 0.14417(11) 0.06628(6) 0.0203(4) Uani 1 1 d . . .
C9 C -0.01833(17) 0.49287(12) -0.09458(8) 0.0252(4) Uani 1 1 d . . .
H2 H 0.0310 0.5323 -0.0836 0.030 Uiso 1 1 calc R . .
C6 C 0.05496(16) 0.35778(11) -0.00032(7) 0.0204(4) Uani 1 1 d . . .
C10 C -0.16358(16) 0.37979(12) -0.12640(7) 0.0223(4) Uani 1 1 d . . .
H3 H -0.2148 0.3412 -0.1368 0.027 Uiso 1 1 calc R . .
C23 C 0.52622(16) 0.45833(11) 0.09199(7) 0.0203(4) Uani 1 1 d . . .
C7 C 0.12818(16) 0.22091(11) 0.04334(6) 0.0194(4) Uani 1 1 d . . .
C11 C -0.07725(17) 0.50172(12) -0.13796(7) 0.0256(4) Uani 1 1 d . . .
H4 H -0.0677 0.5474 -0.1565 0.031 Uiso 1 1 calc R . .
C16 C -0.16770(16) 0.10134(12) -0.13266(7) 0.0219(4) Uani 1 1 d . . .
C8 C -0.00588(15) 0.28986(11) -0.00638(6) 0.0192(4) Uani 1 1 d . . .
C17 C -0.11843(15) 0.19637(12) -0.06974(7) 0.0204(4) Uani 1 1 d . . .
C24 C 0.30961(15) 0.43265(11) 0.05491(6) 0.0193(4) Uani 1 1 d . . .
C12 C -0.10387(15) 0.36838(11) -0.08242(7) 0.0205(4) Uani 1 1 d . . .
C13 C -0.15111(16) 0.44461(12) -0.15521(7) 0.0225(4) Uani 1 1 d . . .
C29 C 0.51457(17) 0.11774(12) 0.08042(7) 0.0241(4) Uani 1 1 d . . .
C33 C -0.21893(18) 0.45562(12) -0.20274(7) 0.0253(4) Uani 1 1 d . . .
C34 C -0.21763(17) 0.07939(12) -0.18281(7) 0.0261(4) Uani 1 1 d . . .
C30 C 0.44283(18) 0.06027(12) 0.06225(7) 0.0260(4) Uani 1 1 d . . .
H5 H 0.4726 0.0112 0.0544 0.031 Uiso 1 1 calc R . .
C1 C 0.54657(17) 0.24764(12) -0.06326(7) 0.0263(4) Uani 1 1 d . . .
H49 H 0.6207 0.2590 -0.0478 0.032 Uiso 1 1 calc R . .
C25 C 0.47042(17) 0.51394(11) 0.06354(7) 0.0230(4) Uani 1 1 d . . .
H6 H 0.5071 0.5609 0.0561 0.028 Uiso 1 1 calc R . .
C31 C 0.33005(17) 0.07278(11) 0.05545(7) 0.0238(4) Uani 1 1 d . . .
H7 H 0.2834 0.0326 0.0434 0.029 Uiso 1 1 calc R . .
C26 C 0.46960(16) 0.39053(11) 0.10171(7) 0.0197(4) Uani 1 1 d . . .
H8 H 0.5048 0.3528 0.1218 0.024 Uiso 1 1 calc R . .
C18 C -0.16813(16) 0.17587(12) -0.11487(7) 0.0218(4) Uani 1 1 d . . .
H9 H -0.2034 0.2150 -0.1339 0.026 Uiso 1 1 calc R . .
C2 C 0.21427(19) 0.18576(14) -0.11795(8) 0.0330(5) Uani 1 1 d . . .
H50 H 0.2905 0.1907 -0.1313 0.040 Uiso 1 1 calc R . .
C32 C 0.46745(16) 0.18879(11) 0.09089(7) 0.0225(4) Uani 1 1 d . . .
H10 H 0.5140 0.2290 0.1029 0.027 Uiso 1 1 calc R . .
C19 C -0.06777(17) 0.06249(12) -0.05859(7) 0.0240(4) Uani 1 1 d . . .
H11 H -0.0341 0.0230 -0.0393 0.029 Uiso 1 1 calc R . .
C35 C -0.1239(2) 0.04890(14) -0.21469(8) 0.0349(5) Uani 1 1 d . . .
H22 H -0.0692 0.0899 -0.2196 0.052 Uiso 1 1 calc R . .
H23 H -0.1548 0.0325 -0.2463 0.052 Uiso 1 1 calc R . .
H24 H -0.0878 0.0049 -0.1985 0.052 Uiso 1 1 calc R . .
C36 C 0.63803(18) 0.10067(13) 0.08957(8) 0.0304(5) Uani 1 1 d . . .
C14 C -0.03095(15) 0.42657(12) -0.06696(7) 0.0214(4) Uani 1 1 d . . .
C37 C 0.7169(2) 0.40168(15) 0.10118(14) 0.0555(8) Uani 1 1 d . . .
H31 H 0.6876 0.3551 0.1165 0.083 Uiso 1 1 calc R . .
H32 H 0.7927 0.4111 0.1133 0.083 Uiso 1 1 calc R . .
H33 H 0.7173 0.3947 0.0658 0.083 Uiso 1 1 calc R . .
C20 C -0.11751(17) 0.04454(12) -0.10308(7) 0.0240(4) Uani 1 1 d . . .
H12 H -0.1177 -0.0075 -0.1139 0.029 Uiso 1 1 calc R . .
C38 C 0.69820(19) 0.54331(14) 0.09350(9) 0.0351(5) Uani 1 1 d . . .
H34 H 0.7018 0.5395 0.0579 0.053 Uiso 1 1 calc R . .
H35 H 0.7734 0.5481 0.1074 0.053 Uiso 1 1 calc R . .
H36 H 0.6546 0.5888 0.1022 0.053 Uiso 1 1 calc R . .
C39 C 0.64331(17) 0.47090(12) 0.11361(8) 0.0268(4) Uani 1 1 d . . .
C40 C -0.3062(2) 0.01664(16) -0.17704(8) 0.0425(6) Uani 1 1 d . . .
H25 H -0.2724 -0.0292 -0.1619 0.064 Uiso 1 1 calc R . .
H26 H -0.3375 0.0030 -0.2092 0.064 Uiso 1 1 calc R . .
H27 H -0.3653 0.0360 -0.1564 0.064 Uiso 1 1 calc R . .
C41 C 0.6481(2) 0.04129(16) 0.13102(9) 0.0444(6) Uani 1 1 d . . .
H40 H 0.6143 0.0622 0.1604 0.067 Uiso 1 1 calc R . .
H41 H 0.7266 0.0301 0.1378 0.067 Uiso 1 1 calc R . .
H42 H 0.6098 -0.0063 0.1213 0.067 Uiso 1 1 calc R . .
C42 C 0.7039(2) 0.17354(15) 0.10392(12) 0.0508(7) Uani 1 1 d . . .
H43 H 0.6933 0.2130 0.0787 0.076 Uiso 1 1 calc R . .
H44 H 0.7829 0.1608 0.1072 0.076 Uiso 1 1 calc R . .
H45 H 0.6774 0.1933 0.1350 0.076 Uiso 1 1 calc R . .
C43 C -0.2705(2) 0.14916(14) -0.20867(8) 0.0351(5) Uani 1 1 d . . .
H28 H -0.3306 0.1695 -0.1890 0.053 Uiso 1 1 calc R . .
H29 H -0.3003 0.1333 -0.2406 0.053 Uiso 1 1 calc R . .
H30 H -0.2142 0.1893 -0.2130 0.053 Uiso 1 1 calc R . .
C44 C -0.3276(3) 0.4937(3) -0.19056(10) 0.0804(13) Uani 1 1 d . . .
H13 H -0.3135 0.5466 -0.1794 0.121 Uiso 1 1 calc R . .
H14 H -0.3635 0.4645 -0.1647 0.121 Uiso 1 1 calc R . .
H15 H -0.3761 0.4948 -0.2197 0.121 Uiso 1 1 calc R . .
C45 C 0.6896(2) 0.06733(16) 0.04356(9) 0.0432(6) Uani 1 1 d . . .
H46 H 0.6499 0.0203 0.0338 0.065 Uiso 1 1 calc R . .
H47 H 0.7678 0.0551 0.0503 0.065 Uiso 1 1 calc R . .
H48 H 0.6842 0.1053 0.0172 0.065 Uiso 1 1 calc R . .
C46 C 0.6353(2) 0.4792(2) 0.16878(9) 0.0573(8) Uani 1 1 d . . .
H37 H 0.5903 0.5246 0.1763 0.086 Uiso 1 1 calc R . .
H38 H 0.7098 0.4855 0.1832 0.086 Uiso 1 1 calc R . .
H39 H 0.6006 0.4330 0.1822 0.086 Uiso 1 1 calc R . .
C47 C -0.2474(4) 0.37835(17) -0.22631(11) 0.0747(12) Uani 1 1 d . . .
H16 H -0.2870 0.3872 -0.2574 0.112 Uiso 1 1 calc R . .
H17 H -0.2945 0.3485 -0.2046 0.112 Uiso 1 1 calc R . .
H18 H -0.1789 0.3496 -0.2321 0.112 Uiso 1 1 calc R . .
C48 C -0.1574(4) 0.5032(3) -0.23905(11) 0.1004(18) Uani 1 1 d . . .
H19 H -0.1986 0.5035 -0.2702 0.151 Uiso 1 1 calc R . .
H20 H -0.0836 0.4810 -0.2437 0.151 Uiso 1 1 calc R . .
H21 H -0.1498 0.5562 -0.2269 0.151 Uiso 1 1 calc R . .
Cl7 Cl 0.00761(7) 0.14766(4) 0.16210(3) 0.0592(2) Uani 1 1 d . B .
Cl10 Cl 0.5226(3) 0.2470(2) 0.21647(11) 0.0435(11) Uani 0.51(2) 1 d P A 3
Cl11 Cl 0.4186(3) 0.3523(4) 0.28520(18) 0.0404(10) Uani 0.49(2) 1 d P A 4
Cl12 Cl 0.3234(6) 0.1964(4) 0.2774(2) 0.0815(15) Uani 0.49(2) 1 d P A 4
Cl8 Cl 0.0401(7) 0.2265(6) 0.25265(18) 0.1078(19) Uani 0.56(2) 1 d P B 2
C49 C 0.0300(2) 0.23831(16) 0.18857(11) 0.0459(6) Uani 1 1 d . . .
H51 H 0.1046 0.2566 0.1783 0.05(7) Uiso 0.44(2) 1 calc PR B 1
H52 H 0.1010 0.2603 0.1766 0.07(7) Uiso 0.56(2) 1 calc PR B 2
C50 C 0.3941(2) 0.2652(2) 0.24373(10) 0.0609(9) Uani 1 1 d . . .
H53 H 0.3379 0.2770 0.2175 0.019(16) Uiso 0.51(2) 1 calc PR A 3
H54 H 0.3456 0.2815 0.2155 0.15(6) Uiso 0.49(2) 1 calc PR A 4
Cl9 Cl -0.0713(6) 0.3002(3) 0.1606(7) 0.092(2) Uani 0.44(2) 1 d P B 1
Cl13 Cl -0.0779(4) 0.3019(3) 0.17500(17) 0.0666(9) Uani 0.56(2) 1 d P B 2
Cl14 Cl 0.0292(7) 0.2401(5) 0.2500(3) 0.0853(19) Uani 0.44(2) 1 d P B 1
Cl15 Cl 0.5165(5) 0.2285(9) 0.2214(3) 0.106(2) Uani 0.49(2) 1 d P A 4
Cl16 Cl 0.4063(7) 0.3378(6) 0.2779(3) 0.0767(17) Uani 0.51(2) 1 d P A 3
Cl17 Cl 0.3515(10) 0.1824(6) 0.2749(2) 0.091(2) Uani 0.51(2) 1 d P A 3

loop_
_atom_site_aniso_label
_atom_site_aniso_U_11
_atom_site_aniso_U_22
_atom_site_aniso_U_33
_atom_site_aniso_U_23
_atom_site_aniso_U_13
_atom_site_aniso_U_12
P1 0.0157(2) 0.0209(2) 0.0162(2) -0.00137(17) -0.00334(17) -0.00099(18)
P2 0.0145(2) 0.0253(3) 0.0171(2) -0.00115(18) -0.00288(17) -0.00134(19)
Cl1 0.0350(3) 0.0578(4) 0.0355(3) -0.0019(3) -0.0002(2) 0.0029(3)
Cl2 0.0513(4) 0.0407(3) 0.0434(3) 0.0067(3) 0.0225(3) 0.0026(3)
Cl3 0.0566(4) 0.0370(3) 0.0278(3) 0.0022(2) 0.0055(2) 0.0054(3)
Cl4 0.0728(5) 0.0307(3) 0.0602(4) -0.0042(3) 0.0279(4) 0.0002(3)
Cl5 0.0522(4) 0.0229(3) 0.0791(5) 0.0042(3) 0.0042(3) 0.0010(3)
Cl6 0.0510(4) 0.0441(4) 0.0424(3) -0.0093(3) -0.0114(3) -0.0046(3)
O1 0.0178(7) 0.0360(8) 0.0230(7) -0.0020(6) -0.0006(5) -0.0014(6)
O2 0.0183(7) 0.0195(7) 0.0276(7) -0.0035(5) -0.0076(5) 0.0011(5)
O3 0.0210(7) 0.0330(8) 0.0175(6) -0.0020(5) -0.0022(5) -0.0032(6)
O4 0.0207(7) 0.0220(7) 0.0237(6) 0.0047(5) -0.0058(5) -0.0047(5)
O5 0.0261(7) 0.0254(7) 0.0183(6) 0.0039(5) -0.0069(5) -0.0099(6)
O6 0.0239(7) 0.0195(7) 0.0319(7) -0.0043(6) -0.0127(6) 0.0043(6)
C21 0.0183(9) 0.0186(9) 0.0173(8) -0.0036(7) -0.0016(7) -0.0007(7)
C3 0.0158(9) 0.0244(10) 0.0168(8) -0.0020(7) -0.0021(7) -0.0007(7)
C22 0.0243(10) 0.0187(10) 0.0244(9) -0.0017(7) -0.0075(8) 0.0026(8)
C15 0.0165(9) 0.0284(11) 0.0176(8) 0.0018(7) -0.0020(7) -0.0074(8)
C27 0.0218(10) 0.0203(9) 0.0174(8) 0.0010(7) -0.0038(7) -0.0006(7)
C4 0.0169(9) 0.0224(10) 0.0198(8) -0.0052(7) -0.0013(7) -0.0011(7)
C5 0.0188(9) 0.0252(10) 0.0161(8) 0.0000(7) 0.0008(7) -0.0049(7)
C28 0.0213(10) 0.0232(10) 0.0162(8) 0.0037(7) -0.0042(7) -0.0033(8)
C9 0.0193(10) 0.0207(10) 0.0354(11) -0.0031(8) -0.0042(8) 0.0009(8)
C6 0.0176(9) 0.0225(10) 0.0208(9) -0.0029(7) -0.0024(7) 0.0034(7)
C10 0.0185(9) 0.0274(11) 0.0209(9) -0.0007(7) -0.0017(7) -0.0024(8)
C23 0.0178(9) 0.0194(10) 0.0236(9) -0.0037(7) -0.0043(7) -0.0002(7)
C7 0.0192(9) 0.0225(10) 0.0164(8) 0.0002(7) -0.0012(7) -0.0018(7)
C11 0.0221(10) 0.0239(11) 0.0308(10) 0.0031(8) 0.0009(8) 0.0016(8)
C16 0.0167(9) 0.0295(11) 0.0193(8) -0.0020(7) -0.0016(7) -0.0028(8)
C8 0.0154(9) 0.0258(10) 0.0163(8) -0.0028(7) -0.0019(7) 0.0000(7)
C17 0.0148(9) 0.0271(10) 0.0193(8) -0.0013(7) -0.0003(7) -0.0040(7)
C24 0.0171(9) 0.0221(10) 0.0183(8) -0.0063(7) -0.0041(7) 0.0022(7)
C12 0.0165(9) 0.0241(10) 0.0208(9) -0.0009(7) -0.0004(7) 0.0018(7)
C13 0.0186(9) 0.0283(11) 0.0205(9) 0.0005(7) 0.0017(7) 0.0028(8)
C29 0.0249(10) 0.0218(10) 0.0255(9) -0.0004(8) -0.0044(8) 0.0020(8)
C33 0.0291(11) 0.0279(11) 0.0187(9) 0.0030(8) -0.0023(8) -0.0004(8)
C34 0.0274(11) 0.0295(11) 0.0210(9) -0.0055(8) -0.0055(8) -0.0009(8)
C30 0.0326(11) 0.0178(10) 0.0274(10) -0.0004(8) -0.0041(8) 0.0018(8)
C1 0.0227(10) 0.0256(11) 0.0306(10) 0.0022(8) -0.0006(8) -0.0016(8)
C25 0.0237(10) 0.0179(10) 0.0271(9) -0.0022(7) -0.0047(8) -0.0024(8)
C31 0.0298(11) 0.0195(10) 0.0219(9) 0.0009(7) -0.0052(8) -0.0053(8)
C26 0.0197(9) 0.0181(9) 0.0210(8) -0.0030(7) -0.0032(7) 0.0027(7)
C18 0.0187(9) 0.0282(11) 0.0185(8) 0.0003(7) -0.0020(7) 0.0002(8)
C2 0.0258(11) 0.0381(13) 0.0352(11) -0.0095(10) 0.0062(9) -0.0038(9)
C32 0.0230(10) 0.0209(10) 0.0234(9) -0.0017(7) -0.0066(7) -0.0008(8)
C19 0.0231(10) 0.0253(10) 0.0235(9) 0.0045(8) -0.0045(8) -0.0055(8)
C35 0.0419(13) 0.0396(13) 0.0231(10) -0.0064(9) -0.0033(9) 0.0090(10)
C36 0.0250(11) 0.0257(11) 0.0400(12) -0.0078(9) -0.0083(9) 0.0052(9)
C14 0.0139(9) 0.0248(10) 0.0254(9) -0.0033(8) -0.0035(7) 0.0046(7)
C37 0.0242(13) 0.0283(14) 0.113(3) 0.0005(15) -0.0124(14) 0.0011(10)
C20 0.0226(10) 0.0249(10) 0.0244(9) -0.0005(8) -0.0016(8) -0.0045(8)
C38 0.0245(11) 0.0315(12) 0.0489(13) 0.0046(10) -0.0100(10) -0.0079(9)
C39 0.0184(10) 0.0247(11) 0.0368(11) 0.0011(8) -0.0095(8) -0.0023(8)
C40 0.0454(15) 0.0542(16) 0.0276(11) -0.0035(10) -0.0103(10) -0.0193(12)
C41 0.0417(15) 0.0479(16) 0.0429(13) -0.0004(11) -0.0176(11) 0.0146(12)
C42 0.0228(12) 0.0353(14) 0.094(2) -0.0213(14) -0.0137(13) 0.0053(10)
C43 0.0403(13) 0.0405(13) 0.0239(10) -0.0066(9) -0.0122(9) 0.0087(10)
C44 0.070(2) 0.139(4) 0.0314(14) -0.0097(17) -0.0167(14) 0.066(2)
C45 0.0303(13) 0.0516(16) 0.0474(14) -0.0083(12) -0.0014(10) 0.0104(11)
C46 0.0429(16) 0.093(2) 0.0346(13) 0.0072(14) -0.0182(12) -0.0287(16)
C47 0.141(4) 0.0409(17) 0.0397(15) -0.0058(12) -0.0483(19) 0.0101(19)
C48 0.099(3) 0.161(4) 0.0400(16) 0.052(2) -0.0260(17) -0.084(3)
Cl7 0.0693(5) 0.0450(4) 0.0633(4) -0.0095(3) 0.0033(4) 0.0152(4)
Cl10 0.0389(11) 0.059(2) 0.0317(13) -0.0054(8) -0.0102(9) 0.0027(8)
Cl11 0.0304(16) 0.0610(17) 0.0297(11) 0.0025(10) 0.0006(7) 0.0089(9)
Cl12 0.063(2) 0.125(3) 0.0566(17) -0.022(2) 0.0061(17) -0.0155(19)
Cl8 0.110(3) 0.166(5) 0.0459(18) -0.011(2) -0.032(2) 0.003(3)
C49 0.0289(13) 0.0432(15) 0.0659(17) 0.0018(13) 0.0055(12) -0.0036(11)
C50 0.0339(14) 0.119(3) 0.0294(13) 0.0162(15) -0.0054(11) 0.0099(16)
Cl9 0.050(2) 0.0328(18) 0.192(6) 0.028(2) -0.052(3) -0.0053(15)
Cl13 0.0666(18) 0.0478(15) 0.086(2) -0.0070(13) 0.0086(18) 0.0140(11)
Cl14 0.071(3) 0.101(3) 0.084(4) -0.049(3) 0.003(2) 0.016(2)
Cl15 0.0523(18) 0.173(5) 0.092(3) -0.039(3) 0.0174(18) 0.025(3)
Cl16 0.097(3) 0.079(3) 0.054(2) 0.009(2) 0.0027(18) 0.028(2)
Cl17 0.094(4) 0.113(3) 0.066(2) 0.033(2) -0.028(2) -0.058(3)

loop_
_atom_type_symbol
_atom_type_description
_atom_type_scat_dispersion_real
_atom_type_scat_dispersion_imag
_atom_type_scat_source
C C 0.0033 0.0016 'International Tables Vol C Tables 4.2.6.8 and 6.1.1.4'
H H 0.0000 0.0000 'International Tables Vol C Tables 4.2.6.8 and 6.1.1.4'
O O 0.0106 0.0060 'International Tables Vol C Tables 4.2.6.8 and 6.1.1.4'
P P 0.1023 0.0942 'International Tables Vol C Tables 4.2.6.8 and 6.1.1.4'
Cl Cl 0.1484 0.1585 'International Tables Vol C Tables 4.2.6.8 and 6.1.1.4'

loop_
_geom_angle_atom_site_label_1
_geom_angle_atom_site_label_2
_geom_angle_atom_site_label_3
_geom_angle
O3 P1 C21 113.11(8)
O3 P1 C3 115.61(8)
C21 P1 C3 100.76(9)
O3 P1 C27 113.16(9)
C21 P1 C27 114.06(9)
C3 P1 C27 98.76(9)
O1 P2 C8 116.52(8)
O1 P2 C12 112.55(9)
C8 P2 C12 100.29(9)
O1 P2 C17 112.66(9)
C8 P2 C17 99.10(9)
C12 P2 C17 114.56(9)
C4 O2 C24 122.24(15)
C7 O4 C28 119.03(14)
C5 O5 C15 120.06(14)
C6 O6 C14 121.45(15)
C24 C21 C26 118.20(17)
C24 C21 P1 119.87(14)
C26 C21 P1 121.50(14)
C4 C3 C7 120.65(16)
C4 C3 P1 120.97(14)
C7 C3 P1 118.38(14)
C25 C22 C24 119.78(18)
C19 C15 O5 115.27(17)
C19 C15 C17 120.68(17)
O5 C15 C17 124.05(17)
C28 C27 C32 118.44(18)
C28 C27 P1 117.14(15)
C32 C27 P1 124.38(15)
O2 C4 C3 124.51(16)
O2 C4 C6 116.31(17)
C3 C4 C6 119.14(17)
O5 C5 C7 117.60(17)
O5 C5 C8 122.86(16)
C7 C5 C8 119.48(17)
C31 C28 C27 120.62(18)
C31 C28 O4 115.49(17)
C27 C28 O4 123.88(17)
C11 C9 C14 120.17(19)
O6 C6 C8 124.28(16)
O6 C6 C4 115.89(17)
C8 C6 C4 119.82(17)
C13 C10 C12 123.01(18)
C26 C23 C25 117.16(17)
C26 C23 C39 119.88(17)
C25 C23 C39 122.93(18)
O4 C7 C5 118.21(17)
O4 C7 C3 122.19(16)
C5 C7 C3 119.51(17)
C9 C11 C13 121.46(19)
C18 C16 C20 117.14(17)
C18 C16 C34 122.92(18)
C20 C16 C34 119.94(18)
C6 C8 C5 120.33(17)
C6 C8 P2 120.19(15)
C5 C8 P2 119.37(14)
C15 C17 C18 117.82(18)
C15 C17 P2 117.83(14)
C18 C17 P2 123.95(15)
O2 C24 C22 114.28(16)
O2 C24 C21 125.30(17)
C22 C24 C21 120.41(17)
C14 C12 C10 117.77(18)
C14 C12 P2 119.06(14)
C10 C12 P2 122.66(15)
C10 C13 C11 117.04(18)
C10 C13 C33 121.57(18)
C11 C13 C33 121.32(18)
C32 C29 C30 116.80(19)
C32 C29 C36 122.51(18)
C30 C29 C36 120.66(18)
C48 C33 C44 110.5(3)
C48 C33 C47 108.1(3)
C44 C33 C47 106.9(3)
C48 C33 C13 111.7(2)
C44 C33 C13 108.32(17)
C47 C33 C13 111.23(18)
C43 C34 C40 108.86(19)
C43 C34 C16 111.69(17)
C40 C34 C16 110.04(17)
C43 C34 C35 108.10(18)
C40 C34 C35 109.71(19)
C16 C34 C35 108.41(17)
C31 C30 C29 122.16(19)
Cl2 C1 Cl3 110.32(12)
Cl2 C1 Cl5 111.01(11)
Cl3 C1 Cl5 109.01(12)
C22 C25 C23 121.72(18)
C28 C31 C30 119.51(18)
C23 C26 C21 122.66(18)
C16 C18 C17 122.79(18)
Cl6 C2 Cl4 110.36(13)
Cl6 C2 Cl1 109.48(13)
Cl4 C2 Cl1 110.84(12)
C29 C32 C27 122.47(18)
C20 C19 C15 119.84(19)
C45 C36 C29 110.38(18)
C45 C36 C41 109.3(2)
C29 C36 C41 108.12(19)
C45 C36 C42 107.7(2)
C29 C36 C42 112.16(18)
C41 C36 C42 109.2(2)
O6 C14 C9 114.42(17)
O6 C14 C12 125.05(18)
C9 C14 C12 120.52(17)
C19 C20 C16 121.69(19)
C46 C39 C38 108.6(2)
C46 C39 C37 110.1(2)
C38 C39 C37 107.7(2)
C46 C39 C23 108.61(18)
C38 C39 C23 112.28(17)
C37 C39 C23 109.54(18)
Cl14 C49 Cl13 100.5(3)
Cl14 C49 Cl7 115.3(4)
Cl13 C49 Cl7 111.9(2)
Cl14 C49 Cl8 8.8(4)
Cl13 C49 Cl8 108.7(3)
Cl7 C49 Cl8 108.4(4)
Cl14 C49 Cl9 113.6(6)
Cl13 C49 Cl9 13.1(6)
Cl7 C49 Cl9 105.3(4)
Cl8 C49 Cl9 121.8(5)
Cl16 C50 Cl15 115.8(4)
Cl16 C50 Cl12 105.8(3)
Cl15 C50 Cl12 111.5(6)
Cl16 C50 Cl17 112.8(4)
Cl15 C50 Cl17 97.7(3)
Cl12 C50 Cl17 13.9(5)
Cl16 C50 Cl10 108.9(3)
Cl15 C50 Cl10 11.6(6)
Cl12 C50 Cl10 123.2(3)
Cl17 C50 Cl10 109.3(5)
Cl16 C50 Cl11 3.5(4)
Cl15 C50 Cl11 112.3(4)
Cl12 C50 Cl11 107.3(3)
Cl17 C50 Cl11 113.5(4)
Cl10 C50 Cl11 105.5(2)

loop_
_geom_bond_atom_site_label_1
_geom_bond_atom_site_label_2
_geom_bond_distance
P1 O3 1.4914(14)
P1 C21 1.7755(19)
P1 C3 1.7774(18)
P1 C27 1.782(2)
P2 O1 1.4885(14)
P2 C8 1.7818(18)
P2 C12 1.784(2)
P2 C17 1.790(2)
Cl1 C2 1.769(2)
Cl2 C1 1.756(2)
Cl3 C1 1.759(2)
Cl4 C2 1.754(2)
Cl5 C1 1.764(2)
Cl6 C2 1.750(2)
O2 C4 1.368(2)
O2 C24 1.385(2)
O4 C7 1.375(2)
O4 C28 1.402(2)
O5 C5 1.376(2)
O5 C15 1.395(2)
O6 C6 1.367(2)
O6 C14 1.383(2)
C21 C24 1.399(3)
C21 C26 1.407(3)
C3 C4 1.392(3)
C3 C7 1.402(3)
C22 C25 1.389(3)
C22 C24 1.390(3)
C15 C19 1.384(3)
C15 C17 1.397(3)
C27 C28 1.396(3)
C27 C32 1.402(3)
C4 C6 1.398(3)
C5 C7 1.390(3)
C5 C8 1.400(3)
C28 C31 1.382(3)
C9 C11 1.381(3)
C9 C14 1.387(3)
C6 C8 1.395(3)
C10 C13 1.384(3)
C10 C12 1.406(3)
C23 C26 1.388(3)
C23 C25 1.403(3)
C23 C39 1.535(3)
C11 C13 1.406(3)
C16 C18 1.381(3)
C16 C20 1.404(3)
C16 C34 1.538(3)
C17 C18 1.410(3)
C12 C14 1.398(3)
C13 C33 1.536(3)
C29 C32 1.389(3)
C29 C30 1.403(3)
C29 C36 1.533(3)
C33 C48 1.502(3)
C33 C44 1.511(4)
C33 C47 1.523(3)
C34 C43 1.533(3)
C34 C40 1.535(3)
C34 C35 1.539(3)
C30 C31 1.386(3)
C19 C20 1.384(3)
C36 C45 1.533(3)
C36 C41 1.537(3)
C36 C42 1.538(3)
C37 C39 1.535(3)
C38 C39 1.528(3)
C39 C46 1.526(3)
Cl7 C49 1.749(3)
Cl10 C50 1.764(5)
Cl11 C50 1.910(7)
Cl12 C50 1.743(7)
Cl8 C49 1.772(6)
C49 Cl14 1.687(8)
C49 Cl13 1.739(6)
C49 Cl9 1.785(7)
C50 Cl16 1.574(13)
C50 Cl15 1.732(6)
C50 Cl17 1.753(6)

loop_
_geom_torsion_atom_site_label_1
_geom_torsion_atom_site_label_2
_geom_torsion_atom_site_label_3
_geom_torsion_atom_site_label_4
_geom_torsion
O3 P1 C21 C24 -102.13(15)
C3 P1 C21 C24 21.89(16)
C27 P1 C21 C24 126.65(15)
O3 P1 C21 C26 70.24(17)
C3 P1 C21 C26 -165.74(15)
C27 P1 C21 C26 -60.98(17)
O3 P1 C3 C4 98.70(16)
C21 P1 C3 C4 -23.59(17)
C27 P1 C3 C4 -140.28(16)
O3 P1 C3 C7 -82.01(17)
C21 P1 C3 C7 155.70(15)
C27 P1 C3 C7 39.01(16)
C5 O5 C15 C19 152.18(17)
C5 O5 C15 C17 -28.6(3)
O3 P1 C27 C28 89.46(15)
C21 P1 C27 C28 -139.35(14)
C3 P1 C27 C28 -33.34(16)
O3 P1 C27 C32 -87.96(18)
C21 P1 C27 C32 43.23(19)
C3 P1 C27 C32 149.23(17)
C24 O2 C4 C3 13.2(3)
C24 O2 C4 C6 -164.65(16)
C7 C3 C4 O2 -170.17(17)
P1 C3 C4 O2 9.1(3)
C7 C3 C4 C6 7.6(3)
P1 C3 C4 C6 -173.08(14)
C15 O5 C5 C7 -147.69(17)
C15 O5 C5 C8 29.5(3)
C32 C27 C28 C31 0.6(3)
P1 C27 C28 C31 -177.01(14)
C32 C27 C28 O4 179.29(16)
P1 C27 C28 O4 1.7(2)
C7 O4 C28 C31 -146.09(17)
C7 O4 C28 C27 35.1(2)
C14 O6 C6 C8 -21.1(3)
C14 O6 C6 C4 157.60(17)
O2 C4 C6 O6 0.7(2)
C3 C4 C6 O6 -177.25(16)
O2 C4 C6 C8 179.54(16)
C3 C4 C6 C8 1.5(3)
C28 O4 C7 C5 147.77(17)
C28 O4 C7 C3 -28.8(2)
O5 C5 C7 O4 3.0(3)
C8 C5 C7 O4 -174.30(16)
O5 C5 C7 C3 179.64(16)
C8 C5 C7 C3 2.4(3)
C4 C3 C7 O4 166.89(17)
P1 C3 C7 O4 -12.4(2)
C4 C3 C7 C5 -9.6(3)
P1 C3 C7 C5 171.06(14)
C14 C9 C11 C13 0.1(3)
O6 C6 C8 C5 169.92(17)
C4 C6 C8 C5 -8.8(3)
O6 C6 C8 P2 -6.3(3)
C4 C6 C8 P2 175.05(14)
O5 C5 C8 C6 -170.35(17)
C7 C5 C8 C6 6.8(3)
O5 C5 C8 P2 5.9(2)
C7 C5 C8 P2 -177.02(14)
O1 P2 C8 C6 -95.55(17)
C12 P2 C8 C6 26.20(17)
C17 P2 C8 C6 143.39(15)
O1 P2 C8 C5 88.23(16)
C12 P2 C8 C5 -150.02(15)
C17 P2 C8 C5 -32.84(16)
C19 C15 C17 C18 -1.5(3)
O5 C15 C17 C18 179.38(17)
C19 C15 C17 P2 171.59(15)
O5 C15 C17 P2 -7.5(3)
O1 P2 C17 C15 -90.65(16)
C8 P2 C17 C15 33.20(17)
C12 P2 C17 C15 138.99(15)
O1 P2 C17 C18 81.96(18)
C8 P2 C17 C18 -154.19(16)
C12 P2 C17 C18 -48.40(19)
C4 O2 C24 C22 166.20(16)
C4 O2 C24 C21 -14.9(3)
C25 C22 C24 O2 -178.87(17)
C25 C22 C24 C21 2.2(3)
C26 C21 C24 O2 -178.68(16)
P1 C21 C24 O2 -6.1(3)
C26 C21 C24 C22 0.1(3)
P1 C21 C24 C22 172.77(14)
C13 C10 C12 C14 1.6(3)
C13 C10 C12 P2 173.38(15)
O1 P2 C12 C14 98.70(16)
C8 P2 C12 C14 -25.83(17)
C17 P2 C12 C14 -130.89(15)
O1 P2 C12 C10 -72.93(18)
C8 P2 C12 C10 162.54(17)
C17 P2 C12 C10 57.48(19)
C12 C10 C13 C11 -2.0(3)
C12 C10 C13 C33 -179.18(18)
C9 C11 C13 C10 1.1(3)
C9 C11 C13 C33 178.27(19)
C10 C13 C33 C48 -151.0(3)
C11 C13 C33 C48 31.9(3)
C10 C13 C33 C44 87.0(3)
C11 C13 C33 C44 -90.0(3)
C10 C13 C33 C47 -30.1(3)
C11 C13 C33 C47 152.8(3)
C18 C16 C34 C43 -2.2(3)
C20 C16 C34 C43 178.71(19)
C18 C16 C34 C40 -123.2(2)
C20 C16 C34 C40 57.7(3)
C18 C16 C34 C35 116.8(2)
C20 C16 C34 C35 -62.3(2)
C32 C29 C30 C31 -0.7(3)
C36 C29 C30 C31 177.30(19)
C24 C22 C25 C23 -2.4(3)
C26 C23 C25 C22 0.3(3)
C39 C23 C25 C22 -177.57(18)
C27 C28 C31 C30 -0.6(3)
O4 C28 C31 C30 -179.43(17)
C29 C30 C31 C28 0.7(3)
C25 C23 C26 C21 2.1(3)
C39 C23 C26 C21 -179.92(18)
C24 C21 C26 C23 -2.4(3)
P1 C21 C26 C23 -174.85(15)
C20 C16 C18 C17 1.7(3)
C34 C16 C18 C17 -177.42(18)
C15 C17 C18 C16 -0.1(3)
P2 C17 C18 C16 -172.75(15)
C30 C29 C32 C27 0.7(3)
C36 C29 C32 C27 -177.30(19)
C28 C27 C32 C29 -0.6(3)
P1 C27 C32 C29 176.76(15)
O5 C15 C19 C20 -179.34(17)
C17 C15 C19 C20 1.5(3)
C32 C29 C36 C45 -128.6(2)
C30 C29 C36 C45 53.5(3)
C32 C29 C36 C41 111.9(2)
C30 C29 C36 C41 -66.0(2)
C32 C29 C36 C42 -8.5(3)
C30 C29 C36 C42 173.6(2)
C6 O6 C14 C9 -160.18(18)
C6 O6 C14 C12 21.3(3)
C11 C9 C14 O6 -179.15(18)
C11 C9 C14 C12 -0.5(3)
C10 C12 C14 O6 178.14(17)
P2 C12 C14 O6 6.1(3)
C10 C12 C14 C9 -0.3(3)
P2 C12 C14 C9 -172.36(15)
C15 C19 C20 C16 0.2(3)
C18 C16 C20 C19 -1.8(3)
C34 C16 C20 C19 177.40(18)
C26 C23 C39 C46 -67.7(3)
C25 C23 C39 C46 110.1(2)
C26 C23 C39 C38 172.23(19)
C25 C23 C39 C38 -9.9(3)
C26 C23 C39 C37 52.6(3)
C25 C23 C39 C37 -129.6(2)
